data_2207024
loop_
_publ_author_name
'Song, Rui-Feng'
'Liu, Jia-Hui'
'Qian, Hui'
'Zhao, Kai-Yuan'

_publ_section_title Dichloro[8-(1,3-benzothiazol-2-ylsulfanylmethyl)quinoline-\k<i>N</i>,<i>N</i>']palladium(II)
_journal_coeditor_code NG6202
_journal_issue 10
_journal_name_full 'Acta Crystallographica Section E'
_journal_page_first m2142
_journal_page_last m2144
_journal_paper_doi 10.1107/S1600536805030096
_journal_volume 61
_journal_year 2005
_chemical_formula_iupac '[Pd (C17 H12 N2 S2) Cl2]'
_chemical_formula_moiety 'C17 H12 Cl2 N2 Pd S2'
_chemical_formula_sum 'C17 H12 Cl2 N2 Pd S2'
_chemical_formula_weight 485.71
_chemical_name_systematic
;
 ?
;
_space_group_IT_number 14
_symmetry_cell_setting monoclinic
_symmetry_space_group_name_Hall '-P 2ybc'
_symmetry_space_group_name_H-M 'P 1 21/c 1'
_atom_sites_solution_hydrogens geom
_atom_sites_solution_primary direct
_atom_sites_solution_secondary difmap
_audit_creation_method SHELXL-97
_cell_angle_alpha 90.00
_cell_angle_beta 109.492(5)
_cell_angle_gamma 90.00
_cell_formula_units_Z 4
_cell_length_a 12.417(3)
_cell_length_b 10.152(3)
_cell_length_c 14.541(5)
_cell_measurement_reflns_used 7287
_cell_measurement_temperature 193(2)
_cell_measurement_theta_max 25.3
_cell_measurement_theta_min 3.3
_cell_volume 1727.9(9)
_computing_cell_refinement CrystalClear
_computing_data_collection
;
CrystalClear (Molecular Structure Corporation, 2000; Rigaku Corporation,
1999 )
;
_computing_data_reduction 'CrystalStructure (Rigaku & Rigaku/MSC, 2003)'
_computing_molecular_graphics 'SHELXTL (Bruker, 1998)'
_computing_publication_material SHELXTL
_computing_structure_refinement 'SHELXL97 (Sheldrick, 1997)'
_computing_structure_solution 'SHELXS97 (Sheldrick, 1997)'
_diffrn_ambient_temperature 193(2)
_diffrn_detector_area_resol_mean 7.31
_diffrn_measured_fraction_theta_full 0.997
_diffrn_measured_fraction_theta_max 0.997
_diffrn_measurement_device_type 'Rigaku Mercury'
_diffrn_measurement_method \w
_diffrn_radiation_monochromator graphite
_diffrn_radiation_source 'fine-focus sealed tube'
_diffrn_radiation_type MoK\a
_diffrn_radiation_wavelength 0.71070
_diffrn_reflns_av_R_equivalents 0.0227
_diffrn_reflns_av_sigmaI/netI 0.0172
_diffrn_reflns_limit_h_max 13
_diffrn_reflns_limit_h_min -14
_diffrn_reflns_limit_k_max 12
_diffrn_reflns_limit_k_min -12
_diffrn_reflns_limit_l_max 17
_diffrn_reflns_limit_l_min -16
_diffrn_reflns_number 16474
_diffrn_reflns_theta_full 25.33
_diffrn_reflns_theta_max 25.33
_diffrn_reflns_theta_min 3.32
_diffrn_standards_decay_% 0
_diffrn_standards_interval_count 0
_diffrn_standards_interval_time 0
_diffrn_standards_number 0
_exptl_absorpt_coefficient_mu 1.626
_exptl_absorpt_correction_T_max 0.7062
_exptl_absorpt_correction_T_min 0.5218
_exptl_absorpt_correction_type multi-scan
_exptl_absorpt_process_details '(Jacobson, 1998)'
_exptl_crystal_colour orange
_exptl_crystal_density_diffrn 1.867
_exptl_crystal_density_method 'not measured'
_exptl_crystal_description block
_exptl_crystal_F_000 960
_exptl_crystal_size_max 0.46
_exptl_crystal_size_mid 0.35
_exptl_crystal_size_min 0.23
_refine_diff_density_max 0.552
_refine_diff_density_min -0.564
_refine_ls_extinction_method none
_refine_ls_goodness_of_fit_ref 1.105
_refine_ls_hydrogen_treatment constr
_refine_ls_matrix_type full
_refine_ls_number_parameters 218
_refine_ls_number_reflns 3157
_refine_ls_number_restraints 0
_refine_ls_restrained_S_all 1.105
_refine_ls_R_factor_all 0.0246
_refine_ls_R_factor_gt 0.0234
_refine_ls_shift/su_max 0.001
_refine_ls_shift/su_mean <0.001
_refine_ls_structure_factor_coef Fsqd
_refine_ls_weighting_details 'calc w=1/[\s^2^(Fo^2^)+(0.0245P)^2^+2.5404P] where P=(Fo^2^+2Fc^2^)/3'
_refine_ls_weighting_scheme calc
_refine_ls_wR_factor_gt 0.0581
_refine_ls_wR_factor_ref 0.0588
_reflns_number_gt 3034
_reflns_number_total 3157
_reflns_threshold_expression I>2\s(I)
_cod_data_source_file ng6202.cif
_cod_data_source_block I
_cod_depositor_comments
;
The following automatic conversions were performed:
'_symmetry_cell_setting' value 'Monoclinic' changed to 'monoclinic'
according to '/home/saulius/struct/CIF-dictionaries/cif_core.dic'
dictionary named 'cif_core.dic' version 2.4.1 from 2010-06-29.

Automatic conversion script
Id: cif_fix_enum 1527 2010-12-29 10:47:43Z saulius 

The following automatic conversions were performed:

'_symmetry_cell_setting' value 'Monoclinic' changed to 'monoclinic'
according to /home/saulius/struct/CIF-dictionaries/cif_core.dic
dictionary named 'cif_core.dic' version 2.4.1 from 2010-06-29.

Automatic conversion script
Id: cif_fix_values 1715 2011-07-08 13:25:40Z adriana 
;
_cod_original_cell_volume 1728.0(8)
_cod_original_sg_symbol_H-M 'P 21/c'
_cod_database_code 2207024
_cod_database_fobs_code 2207024

loop_
_symmetry_equiv_pos_as_xyz
'x, y, z'
'-x, y+1/2, -z+1/2'
'-x, -y, -z'
'x, -y-1/2, z-1/2'

loop_
_atom_site_label
_atom_site_fract_x
_atom_site_fract_y
_atom_site_fract_z
_atom_site_U_iso_or_equiv
_atom_site_adp_type
_atom_site_calc_flag
_atom_site_refinement_flags
_atom_site_occupancy
_atom_site_type_symbol
Pd1 0.854567(15) 0.392291(18) 0.572163(13) 0.01725(8) Uani d . 1 Pd
Cl1 0.80503(5) 0.58212(6) 0.63473(5) 0.02387(14) Uani d . 1 Cl
Cl2 1.04427(5) 0.41407(6) 0.66366(5) 0.02359(14) Uani d . 1 Cl
S1 0.47193(5) 0.31712(7) 0.45390(5) 0.02476(15) Uani d . 1 S
S2 0.64423(6) 0.20533(7) 0.63061(5) 0.02863(16) Uani d . 1 S
N1 0.68609(17) 0.3664(2) 0.49472(15) 0.0191(4) Uani d . 1 N
N2 0.89341(17) 0.2353(2) 0.50081(15) 0.0189(4) Uani d . 1 N
C1 0.6146(2) 0.3006(2) 0.52567(19) 0.0209(5) Uani d . 1 C
C2 0.5116(2) 0.4209(3) 0.37529(19) 0.0213(5) Uani d . 1 C
C3 0.4430(2) 0.4856(3) 0.2921(2) 0.0295(6) Uani d . 1 C
H3 0.3623 0.4763 0.2701 0.035 Uiso calc R 1 H
C4 0.4965(3) 0.5641(3) 0.2423(2) 0.0328(7) Uani d . 1 C
H4 0.4517 0.6085 0.1848 0.039 Uiso calc R 1 H
C5 0.6154(3) 0.5789(3) 0.2756(2) 0.0298(6) Uani d . 1 C
H5 0.6498 0.6342 0.2406 0.036 Uiso calc R 1 H
C6 0.6837(2) 0.5146(3) 0.35822(19) 0.0237(6) Uani d . 1 C
H6 0.7643 0.5247 0.3802 0.028 Uiso calc R 1 H
C7 0.6309(2) 0.4348(2) 0.40841(18) 0.0197(5) Uani d . 1 C
C8 0.9543(2) 0.2701(3) 0.44479(18) 0.0235(6) Uani d . 1 C
H8 0.9877 0.3554 0.4534 0.028 Uiso calc R 1 H
C9 0.9718(2) 0.1879(3) 0.37409(19) 0.0253(6) Uani d . 1 C
H9 1.0162 0.2169 0.3359 0.030 Uiso calc R 1 H
C10 0.9242(2) 0.0660(3) 0.36078(18) 0.0237(6) Uani d . 1 C
H10 0.9340 0.0091 0.3123 0.028 Uiso calc R 1 H
C11 0.8597(2) 0.0241(3) 0.41974(18) 0.0206(5) Uani d . 1 C
C12 0.8107(2) -0.1036(3) 0.4075(2) 0.0254(6) Uani d . 1 C
H12 0.8186 -0.1605 0.3583 0.030 Uiso calc R 1 H
C13 0.7520(2) -0.1444(3) 0.4671(2) 0.0299(6) Uani d . 1 C
H13 0.7166 -0.2287 0.4578 0.036 Uiso calc R 1 H
C14 0.7442(2) -0.0622(3) 0.5414(2) 0.0276(6) Uani d . 1 C
H14 0.7052 -0.0934 0.5832 0.033 Uiso calc R 1 H
C15 0.7907(2) 0.0628(3) 0.55676(18) 0.0205(5) Uani d . 1 C
C16 0.8475(2) 0.1097(2) 0.49262(18) 0.0182(5) Uani d . 1 C
C17 0.7848(2) 0.1369(3) 0.64452(19) 0.0225(5) Uani d . 1 C
H17A 0.8410 0.2097 0.6588 0.027 Uiso calc R 1 H
H17B 0.8073 0.0767 0.7014 0.027 Uiso calc R 1 H

loop_
_atom_site_aniso_label
_atom_site_aniso_U_11
_atom_site_aniso_U_22
_atom_site_aniso_U_33
_atom_site_aniso_U_12
_atom_site_aniso_U_13
_atom_site_aniso_U_23
Pd1 0.01430(12) 0.01718(11) 0.02025(12) -0.00108(7) 0.00573(8) 0.00097(7)
Cl1 0.0229(3) 0.0203(3) 0.0277(3) 0.0020(2) 0.0075(3) -0.0012(2)
Cl2 0.0148(3) 0.0294(3) 0.0250(3) -0.0034(2) 0.0045(2) -0.0011(3)
S1 0.0163(3) 0.0263(3) 0.0322(4) -0.0043(3) 0.0088(3) -0.0006(3)
S2 0.0289(4) 0.0292(4) 0.0347(4) 0.0066(3) 0.0199(3) 0.0105(3)
N1 0.0171(10) 0.0195(11) 0.0215(11) -0.0012(8) 0.0074(9) -0.0007(9)
N2 0.0155(10) 0.0216(11) 0.0199(10) -0.0003(8) 0.0064(8) 0.0010(8)
C1 0.0203(13) 0.0187(12) 0.0258(13) 0.0017(10) 0.0105(10) -0.0012(10)
C2 0.0195(13) 0.0216(13) 0.0239(13) -0.0024(10) 0.0085(10) -0.0046(10)
C3 0.0182(13) 0.0380(16) 0.0277(14) 0.0026(12) 0.0016(11) -0.0026(12)
C4 0.0327(16) 0.0388(17) 0.0239(14) 0.0074(13) 0.0054(12) 0.0044(13)
C5 0.0341(16) 0.0326(15) 0.0266(14) 0.0018(12) 0.0150(12) 0.0030(12)
C6 0.0210(13) 0.0245(14) 0.0277(14) -0.0007(11) 0.0111(11) -0.0003(11)
C7 0.0200(13) 0.0179(12) 0.0212(12) 0.0009(10) 0.0069(10) -0.0033(10)
C8 0.0204(13) 0.0258(14) 0.0240(13) -0.0037(11) 0.0072(10) 0.0035(11)
C9 0.0219(13) 0.0333(15) 0.0232(13) -0.0010(11) 0.0108(11) 0.0019(11)
C10 0.0212(13) 0.0314(15) 0.0180(13) 0.0021(11) 0.0058(10) -0.0027(11)
C11 0.0170(12) 0.0233(13) 0.0194(12) 0.0030(10) 0.0032(10) 0.0016(10)
C12 0.0265(15) 0.0221(14) 0.0249(14) 0.0011(11) 0.0050(11) -0.0038(11)
C13 0.0333(16) 0.0201(13) 0.0356(16) -0.0071(12) 0.0106(13) -0.0023(12)
C14 0.0300(15) 0.0240(14) 0.0313(15) -0.0032(12) 0.0137(12) 0.0043(12)
C15 0.0172(12) 0.0215(13) 0.0225(13) 0.0033(10) 0.0063(10) 0.0035(10)
C16 0.0148(12) 0.0189(12) 0.0189(12) 0.0007(9) 0.0030(10) 0.0028(10)
C17 0.0229(13) 0.0239(13) 0.0227(13) 0.0028(11) 0.0104(11) 0.0059(11)

loop_
_atom_type_symbol
_atom_type_description
_atom_type_scat_dispersion_real
_atom_type_scat_dispersion_imag
_atom_type_scat_source
C C 0.0033 0.0016 'International Tables Vol C Tables 4.2.6.8 and 6.1.1.4'
H H 0.0000 0.0000 'International Tables Vol C Tables 4.2.6.8 and 6.1.1.4'
Cl Cl 0.1484 0.1585 'International Tables Vol C Tables 4.2.6.8 and 6.1.1.4'
N N 0.0061 0.0033 'International Tables Vol C Tables 4.2.6.8 and 6.1.1.4'
Pd Pd -0.9988 1.0072 'International Tables Vol C Tables 4.2.6.8 and 6.1.1.4'
S S 0.1246 0.1234 'International Tables Vol C Tables 4.2.6.8 and 6.1.1.4'

loop_
_geom_angle_atom_site_label_1
_geom_angle_atom_site_label_2
_geom_angle_atom_site_label_3
_geom_angle
_geom_angle_publ_flag
N1 Pd1 N2 89.52(8) yes
N1 Pd1 Cl2 177.58(6) yes
N2 Pd1 Cl2 89.94(6) yes
N1 Pd1 Cl1 88.04(6) yes
N2 Pd1 Cl1 173.08(6) yes
Cl2 Pd1 Cl1 92.76(3) yes
C1 S1 C2 89.87(12) no
C1 S2 C17 102.92(12) no
C1 N1 C7 112.2(2) no
C1 N1 Pd1 124.55(18) no
C7 N1 Pd1 122.60(16) no
C8 N2 C16 119.6(2) no
C8 N2 Pd1 112.45(17) no
C16 N2 Pd1 126.94(16) no
N1 C1 S1 114.69(19) no
N1 C1 S2 128.2(2) no
S1 C1 S2 117.10(15) no
C3 C2 C7 121.4(2) no
C3 C2 S1 129.2(2) no
C7 C2 S1 109.41(19) no
C4 C3 C2 117.7(3) no
C4 C3 H3 121.1 no
C2 C3 H3 121.1 no
C3 C4 C5 121.0(3) no
C3 C4 H4 119.5 no
C5 C4 H4 119.5 no
C6 C5 C4 121.3(3) no
C6 C5 H5 119.3 no
C4 C5 H5 119.3 no
C5 C6 C7 118.1(3) no
C5 C6 H6 120.9 no
C7 C6 H6 120.9 no
C6 C7 N1 125.7(2) no
C6 C7 C2 120.4(2) no
N1 C7 C2 113.8(2) no
N2 C8 C9 123.5(2) no
N2 C8 H8 118.3 no
C9 C8 H8 118.3 no
C10 C9 C8 118.9(2) no
C10 C9 H9 120.6 no
C8 C9 H9 120.6 no
C9 C10 C11 119.6(2) no
C9 C10 H10 120.2 no
C11 C10 H10 120.2 no
C16 C11 C12 120.4(2) no
C16 C11 C10 119.3(2) no
C12 C11 C10 120.2(2) no
C13 C12 C11 119.6(3) no
C13 C12 H12 120.2 no
C11 C12 H12 120.2 no
C12 C13 C14 119.9(3) no
C12 C13 H13 120.1 no
C14 C13 H13 120.1 no
C15 C14 C13 122.9(3) no
C15 C14 H14 118.6 no
C13 C14 H14 118.6 no
C14 C15 C16 118.2(2) no
C14 C15 C17 117.4(2) no
C16 C15 C17 124.3(2) no
N2 C16 C11 119.0(2) no
N2 C16 C15 122.0(2) no
C11 C16 C15 118.9(2) no
C15 C17 S2 114.33(18) no
C15 C17 H17A 108.7 no
S2 C17 H17A 108.7 no
C15 C17 H17B 108.7 no
S2 C17 H17B 108.7 no
H17A C17 H17B 107.6 no

loop_
_geom_bond_atom_site_label_1
_geom_bond_atom_site_label_2
_geom_bond_distance
_geom_bond_publ_flag
Pd1 N1 2.035(2) yes
Pd1 N2 2.045(2) yes
Pd1 Cl2 2.2971(8) yes
Pd1 Cl1 2.3007(8) yes
S1 C1 1.738(3) no
S1 C2 1.742(3) no
S2 C1 1.739(3) no
S2 C17 1.826(3) no
N1 C1 1.306(3) no
N1 C7 1.397(3) no
N2 C8 1.331(3) no
N2 C16 1.386(3) no
C2 C3 1.390(4) no
C2 C7 1.403(4) no
C3 C4 1.385(4) no
C3 H3 0.9500 no
C4 C5 1.400(4) no
C4 H4 0.9500 no
C5 C6 1.382(4) no
C5 H5 0.9500 no
C6 C7 1.393(4) no
C6 H6 0.9500 no
C8 C9 1.396(4) no
C8 H8 0.9500 no
C9 C10 1.357(4) no
C9 H9 0.9500 no
C10 C11 1.420(4) no
C10 H10 0.9500 no
C11 C16 1.417(4) no
C11 C12 1.417(4) no
C12 C13 1.370(4) no
C12 H12 0.9500 no
C13 C14 1.394(4) no
C13 H13 0.9500 no
C14 C15 1.381(4) no
C14 H14 0.9500 no
C15 C16 1.426(4) no
C15 C17 1.504(4) no
C17 H17A 0.9900 no
C17 H17B 0.9900 no

loop_
_geom_hbond_atom_site_label_D
_geom_hbond_atom_site_label_H
_geom_hbond_atom_site_label_A
_geom_hbond_site_symmetry_A
_geom_hbond_distance_DH
_geom_hbond_distance_HA
_geom_hbond_distance_DA
_geom_hbond_angle_DHA
C17 H17b Cl2 2_746 0.99 2.75 3.667(3) 154.4
C10 H10 Cl1 4_565 0.95 2.71 3.466(3) 137.2
C9 H9 Cl1 3_766 0.95 2.94 3.658(3) 133.4
C8 H8 Cl2 3_766 0.95 2.84 3.575(3) 134.8
C6 H6 Cl2 3_766 0.95 2.73 3.571(3) 148.0
C3 H3 Cl1 3_666 0.95 2.92 3.644(3) 134.4

loop_
_geom_torsion_atom_site_label_1
_geom_torsion_atom_site_label_2
_geom_torsion_atom_site_label_3
_geom_torsion_atom_site_label_4
_geom_torsion
_geom_torsion_publ_flag
N2 Pd1 N1 C1 95.8(2) no
Cl1 Pd1 N1 C1 -90.7(2) no
N2 Pd1 N1 C7 -94.34(19) no
Cl1 Pd1 N1 C7 79.18(19) no
N1 Pd1 N2 C8 114.82(18) no
Cl2 Pd1 N2 C8 -67.54(17) no
Cl2 Pd1 N2 C16 124.42(19) no
Cl1 Pd1 N2 C16 -122.5(4) no
C7 N1 C1 S1 -1.0(3) no
Pd1 N1 C1 S1 169.75(12) no
C7 N1 C1 S2 -178.38(19) no
Pd1 N1 C1 S2 -7.6(3) no
C2 S1 C1 N1 0.2(2) no
C2 S1 C1 S2 177.87(16) no
C17 S2 C1 N1 -33.4(3) no
C17 S2 C1 S1 149.33(15) no
C1 S1 C2 C3 -178.6(3) no
C1 S1 C2 C7 0.66(19) no
C7 C2 C3 C4 0.3(4) no
S1 C2 C3 C4 179.6(2) no
C2 C3 C4 C5 -0.8(4) no
C3 C4 C5 C6 0.8(5) no
C4 C5 C6 C7 -0.4(4) no
C5 C6 C7 N1 -177.7(2) no
C5 C6 C7 C2 -0.1(4) no
C1 N1 C7 C6 179.3(2) no
Pd1 N1 C7 C6 8.3(3) no
C1 N1 C7 C2 1.6(3) no
Pd1 N1 C7 C2 -169.43(17) no
C3 C2 C7 C6 0.1(4) no
S1 C2 C7 C6 -179.2(2) no
C3 C2 C7 N1 178.0(2) no
S1 C2 C7 N1 -1.4(3) no
C16 N2 C8 C9 2.5(4) no
Pd1 N2 C8 C9 -166.5(2) no
N2 C8 C9 C10 0.3(4) no
C8 C9 C10 C11 -1.0(4) no
C9 C10 C11 C16 -0.9(4) no
C9 C10 C11 C12 -179.2(2) no
C16 C11 C12 C13 -0.4(4) no
C10 C11 C12 C13 177.8(2) no
C11 C12 C13 C14 -2.3(4) no
C12 C13 C14 C15 2.0(4) no
C13 C14 C15 C16 1.0(4) no
C13 C14 C15 C17 -175.0(3) no
C8 N2 C16 C11 -4.4(3) no
Pd1 N2 C16 C11 162.83(17) no
C8 N2 C16 C15 174.0(2) no
Pd1 N2 C16 C15 -18.7(3) no
C12 C11 C16 N2 -178.1(2) no
C10 C11 C16 N2 3.7(3) no
C12 C11 C16 C15 3.4(4) no
C10 C11 C16 C15 -174.9(2) no
C14 C15 C16 N2 177.9(2) no
C17 C15 C16 N2 -6.4(4) no
C14 C15 C16 C11 -3.6(4) no
C17 C15 C16 C11 172.1(2) no
C14 C15 C17 S2 -76.4(3) no
C16 C15 C17 S2 107.9(2) no
C1 S2 C17 C15 -55.5(2) no
